data_7719472
loop_
_publ_author_name
'Price, Jeffrey S.'
'Emslie, David J. H.'

_publ_section_title
;
 Manganese germylene hydride complexes: reactivity with carbon dioxide,
 benzophenone, and diisopropylcarbodiimide.
;
_journal_issue 39
_journal_name_full 'Dalton transactions (Cambridge, England : 2003)'
_journal_page_first 14821
_journal_page_last 14837
_journal_paper_doi 10.1039/d5dt01701g
_journal_volume 54
_journal_year 2025
_chemical_formula_moiety 'C23 H48 Ge Mn N P4'
_chemical_formula_sum 'C23 H48 Ge Mn N P4'
_chemical_formula_weight 590.03
_space_group_crystal_system orthorhombic
_space_group_IT_number 33
_space_group_name_Hall 'P 2c -2n'
_space_group_name_H-M_alt 'P n a 21'
_atom_sites_solution_hydrogens mixed
_atom_sites_solution_primary dual
_audit_creation_date 2025-07-12
_audit_creation_method
;
Olex2 1.5
(compiled 2025.05.31 svn.r86d253d1 for OlexSys, GUI svn.r7254)
;
_audit_update_record
;
2025-07-16 deposited with the CCDC.	2025-09-02 downloaded from the CCDC.
;
_cell_angle_alpha 90
_cell_angle_beta 90
_cell_angle_gamma 90
_cell_formula_units_Z 4
_cell_length_a 18.847(7)
_cell_length_b 14.761(6)
_cell_length_c 10.530(4)
_cell_measurement_reflns_used 725
_cell_measurement_temperature 100
_cell_measurement_theta_max 19.37
_cell_measurement_theta_min 2.61
_cell_volume 2929(2)
_computing_cell_refinement 'SAINT V8.40B (?, 2016)'
_computing_data_reduction 'SAINT V8.40B (?, 2016)'
_computing_molecular_graphics 'Olex2 1.5 (Dolomanov et al., 2009)'
_computing_publication_material 'Olex2 1.5 (Dolomanov et al., 2009)'
_computing_structure_refinement 'SHELXL 2018/3 (Sheldrick, 2015)'
_computing_structure_solution 'SHELXT 2018/2 (Sheldrick, 2018)'
_diffrn_ambient_temperature 100.00
_diffrn_measured_fraction_theta_full 1.000
_diffrn_measured_fraction_theta_max 1.000
_diffrn_measurement_details
;
430 frames, detector distance = 100.0 mm
;
_diffrn_measurement_device '2-circle goniometer'
_diffrn_measurement_device_type 'STOE IPDS II'
_diffrn_measurement_method 'rotation method'
_diffrn_radiation_collimation '0.5 mm diameter, monocapillary'
_diffrn_radiation_monochromator 'plane graphite'
_diffrn_radiation_type MoK\a
_diffrn_radiation_wavelength 0.71073
_diffrn_reflns_av_R_equivalents 0.0996
_diffrn_reflns_av_unetI/netI 0.0984
_diffrn_reflns_Laue_measured_fraction_full 1.000
_diffrn_reflns_Laue_measured_fraction_max 1.000
_diffrn_reflns_limit_h_max 24
_diffrn_reflns_limit_h_min -24
_diffrn_reflns_limit_k_max 19
_diffrn_reflns_limit_k_min -19
_diffrn_reflns_limit_l_max 13
_diffrn_reflns_limit_l_min -13
_diffrn_reflns_number 27778
_diffrn_reflns_point_group_measured_fraction_full 1.000
_diffrn_reflns_point_group_measured_fraction_max 1.000
_diffrn_reflns_theta_full 25.242
_diffrn_reflns_theta_max 27.482
_diffrn_reflns_theta_min 1.752
_diffrn_source_current 40.0
_diffrn_source_power 2.0
_diffrn_source_voltage 50.0
_diffrn_standards_number 0
_exptl_absorpt_coefficient_mu 1.687
_exptl_absorpt_correction_T_max 0.7458
_exptl_absorpt_correction_T_min 0.5447
_exptl_absorpt_correction_type multi-scan
_exptl_absorpt_process_details
;
SADABS-2016/2 (Bruker,2016/2) was used for absorption correction.
wR2(int) was 0.0714 before and 0.0617 after correction.
The Ratio of minimum to maximum transmission is 0.7304.
The \l/2 correction factor is Not present.
;
_exptl_crystal_colour yellow
_exptl_crystal_colour_primary yellow
_exptl_crystal_density_diffrn 1.338
_exptl_crystal_description plate
_exptl_crystal_F_000 1240
_exptl_crystal_size_max 0.4
_exptl_crystal_size_mid 0.1
_exptl_crystal_size_min 0.05
_refine_diff_density_max 0.470
_refine_diff_density_min -0.328
_refine_diff_density_rms 0.080
_refine_ls_abs_structure_details
;
 Flack x determined using 2037 quotients [(I+)-(I-)]/[(I+)+(I-)]
 (Parsons, Flack and Wagner, Acta Cryst. B69 (2013) 249-259).
;
_refine_ls_abs_structure_Flack -0.007(11)
_refine_ls_extinction_method none
_refine_ls_goodness_of_fit_ref 0.967
_refine_ls_hydrogen_treatment mixed
_refine_ls_matrix_type full
_refine_ls_number_parameters 308
_refine_ls_number_reflns 6716
_refine_ls_number_restraints 39
_refine_ls_restrained_S_all 0.964
_refine_ls_R_factor_all 0.0667
_refine_ls_R_factor_gt 0.0425
_refine_ls_shift/su_max 0.001
_refine_ls_shift/su_mean 0.000
_refine_ls_structure_factor_coef Fsqd
_refine_ls_weighting_details 'w=1/[\s^2^(Fo^2^)] where P=(Fo^2^+2Fc^2^)/3'
_refine_ls_weighting_scheme calc
_refine_ls_wR_factor_gt 0.0872
_refine_ls_wR_factor_ref 0.0959
_reflns_Friedel_coverage 0.896
_reflns_Friedel_fraction_full 1.000
_reflns_Friedel_fraction_max 0.999
_reflns_number_gt 5263
_reflns_number_total 6716
_reflns_threshold_expression 'I > 2\s(I)'
_cod_data_source_file d5dt01701g3.cif
_cod_data_source_block MnGeH2Ph_CNtBu_trans
_cod_depositor_comments 'Adding full bibliography for 7719468--7719476.cif.'
_cod_original_cell_volume 2929.5(19)
_cod_database_code 7719472
_shelx_shelxl_version_number 2018/3
_shelx_space_group_comment
;
The symmetry employed for this shelxl refinement is uniquely defined
by the following loop, which should always be used as a source of
symmetry information in preference to the above space-group names.
They are only intended as comments.
;
_shelx_estimated_absorpt_t_max 0.920
_shelx_estimated_absorpt_t_min 0.552
_olex2_refinement_description
;
1. Fixed Uiso
 At 1.2 times of:
  All C(H) groups, All C(H,H) groups
 At 1.5 times of:
  All C(H,H,H) groups
2. Restrained distances
 C2-C5 \\sim C2A-C5A \\sim C2-C3 \\sim C2A-C3A \\sim C2-C4 \\sim C2A-C4A
 with sigma of 0.0002
 C5-C3 \\sim C3-C4 \\sim C4-C5 \\sim C5A-C3A \\sim C3A-C4A \\sim C4A-C5A
 with sigma of 0.0002
 C1-N1 \\sim C1-N1A
 with sigma of 0.005
 N1-C2 \\sim N1A-C2A
 with sigma of 0.005
3. Uiso/Uaniso restraints and constraints
Uanis(N1) \\sim Ueq: with sigma of 0.01 and sigma for terminal atoms of 0.05
Uanis(C4A) = Uanis(C5)
Uanis(C5A) = Uanis(C3)
Uanis(C4) = Uanis(C3A)
Uanis(C2) = Uanis(C2A)
Uanis(N1) = Uanis(N1A)
4. Others
 Fixed Sof: N1(0.5) N1A(0.5) C2(0.5) C2A(0.5) C3(0.5) H3A(0.5) H3B(0.5)
 H3C(0.5) C3A(0.5) H3AA(0.5) H3AB(0.5) H3AC(0.5) C4(0.5) H4A(0.5) H4B(0.5)
 H4C(0.5) C4A(0.5) H4AA(0.5) H4AB(0.5) H4AC(0.5) C5(0.5) H5A(0.5) H5B(0.5)
 H5C(0.5) C5A(0.5) H5AA(0.5) H5AB(0.5) H5AC(0.5)
5.a Secondary CH2 refined with riding coordinates:
 C14(H14A,H14B), C15(H15A,H15B), C20(H20A,H20B), C21(H21A,H21B)
5.b Aromatic/amide H refined with riding coordinates:
 C7(H7), C8(H8), C9(H9), C10(H10), C11(H11)
5.c Idealised Me refined as rotating group:
 C3(H3A,H3B,H3C), C3A(H3AA,H3AB,H3AC), C4(H4A,H4B,H4C), C4A(H4AA,H4AB,H4AC),
 C5(H5A,H5B,H5C), C5A(H5AA,H5AB,H5AC), C12(H12A,H12B,H12C), C13(H13A,H13B,H13C),
  C16(H16A,H16B,H16C), C17(H17A,H17B,H17C), C18(H18A,H18B,H18C), C19(H19A,H19B,
 H19C), C22(H22A,H22B,H22C), C23(H23A,H23B,H23C)
;
_olex2_submission_special_instructions 'No special instructions were received'

loop_
_space_group_symop_operation_xyz
'x, y, z'
'-x, -y, z+1/2'
'x+1/2, -y+1/2, z'
'-x+1/2, y+1/2, z+1/2'

loop_
_atom_site_label
_atom_site_type_symbol
_atom_site_fract_x
_atom_site_fract_y
_atom_site_fract_z
_atom_site_U_iso_or_equiv
_atom_site_adp_type
_atom_site_occupancy
_atom_site_site_symmetry_order
_atom_site_calc_flag
_atom_site_refinement_flags_posn
_atom_site_refinement_flags_adp
_atom_site_refinement_flags_occupancy
_atom_site_disorder_assembly
_atom_site_disorder_group
Ge1 Ge 0.70049(3) 0.37047(4) 0.5232(5) 0.02176(15) Uani 1 1 d . . . . .
H1A H 0.704(4) 0.329(6) 0.654(8) 0.06(2) Uiso 1 1 d . . . . .
H1B H 0.714(3) 0.282(4) 0.429(6) 0.035(19) Uiso 1 1 d . . . . .
Mn1 Mn 0.78634(4) 0.49679(6) 0.4926(5) 0.01717(18) Uani 1 1 d . . . . .
P1 P 0.87013(8) 0.39031(10) 0.5035(5) 0.0248(3) Uani 1 1 d . . . . .
P2 P 0.78900(9) 0.47340(11) 0.2839(5) 0.0252(4) Uani 1 1 d . . . . .
P3 P 0.70317(7) 0.60361(10) 0.4755(5) 0.0200(3) Uani 1 1 d . . . . .
P4 P 0.78412(8) 0.52933(11) 0.6998(5) 0.0207(3) Uani 1 1 d . . . . .
N1 N 0.8908(11) 0.6499(12) 0.473(3) 0.027(4) Uani 0.5 1 d D U P A 1
N1A N 0.9026(11) 0.6339(13) 0.452(3) 0.027(4) Uani 0.5 1 d D . P A 2
C1 C 0.8537(3) 0.5835(4) 0.4739(7) 0.0229(12) Uani 1 1 d D . . . .
C2 C 0.9462(2) 0.7130(3) 0.4397(3) 0.0260(15) Uani 0.5 1 d D . P A 1
C2A C 0.9551(2) 0.7051(3) 0.4490(3) 0.0260(15) Uani 0.5 1 d D . P A 2
C3 C 0.9625(5) 0.7122(6) 0.2998(3) 0.063(4) Uani 0.5 1 d D . P A 1
H3A H 0.980825 0.652504 0.275698 0.095 Uiso 0.5 1 calc R U P A 1
H3B H 0.998143 0.758578 0.280932 0.095 Uiso 0.5 1 calc R U P A 1
H3C H 0.919082 0.724947 0.251772 0.095 Uiso 0.5 1 calc R U P A 1
C3A C 0.9383(4) 0.7624(5) 0.3347(4) 0.064(4) Uani 0.5 1 d D . P A 2
H3AA H 0.919088 0.723967 0.267123 0.097 Uiso 0.5 1 calc R U P A 2
H3AB H 0.981713 0.792095 0.304707 0.097 Uiso 0.5 1 calc R U P A 2
H3AC H 0.903219 0.808532 0.357887 0.097 Uiso 0.5 1 calc R U P A 2
C4 C 1.0106(3) 0.6862(5) 0.5153(5) 0.064(4) Uani 0.5 1 d D . P A 1
H4A H 0.996408 0.671668 0.602472 0.097 Uiso 0.5 1 calc R U P A 1
H4B H 1.044515 0.736497 0.516306 0.097 Uiso 0.5 1 calc R U P A 1
H4C H 1.032750 0.632992 0.476273 0.097 Uiso 0.5 1 calc R U P A 1
C4A C 1.0246(3) 0.6565(4) 0.4310(6) 0.055(3) Uani 0.5 1 d D . P A 2
H4AA H 1.033545 0.617189 0.504279 0.082 Uiso 0.5 1 calc R U P A 2
H4AB H 1.062983 0.700956 0.423453 0.082 Uiso 0.5 1 calc R U P A 2
H4AC H 1.022459 0.619732 0.353647 0.082 Uiso 0.5 1 calc R U P A 2
C5 C 0.9202(4) 0.8050(3) 0.4801(6) 0.055(3) Uani 0.5 1 d D . P A 1
H5A H 0.880134 0.823091 0.426358 0.082 Uiso 0.5 1 calc R U P A 1
H5B H 0.958625 0.849221 0.471291 0.082 Uiso 0.5 1 calc R U P A 1
H5C H 0.904772 0.802584 0.568925 0.082 Uiso 0.5 1 calc R U P A 1
C5A C 0.9571(5) 0.7624(5) 0.5671(3) 0.063(4) Uani 0.5 1 d D . P A 2
H5AA H 0.910478 0.790130 0.580780 0.095 Uiso 0.5 1 calc R U P A 2
H5AB H 0.992902 0.810093 0.557330 0.095 Uiso 0.5 1 calc R U P A 2
H5AC H 0.969262 0.724403 0.640266 0.095 Uiso 0.5 1 calc R U P A 2
C6 C 0.5951(3) 0.3849(4) 0.5047(8) 0.0294(14) Uani 1 1 d . . . . .
C7 C 0.5605(4) 0.3602(5) 0.3924(8) 0.0369(16) Uani 1 1 d . . . . .
H7 H 0.585891 0.328664 0.328191 0.044 Uiso 1 1 calc R U . . .
C8 C 0.4888(4) 0.3816(5) 0.3734(9) 0.048(2) Uani 1 1 d . . . . .
H8 H 0.466144 0.364789 0.296329 0.057 Uiso 1 1 calc R U . . .
C9 C 0.4510(4) 0.4265(6) 0.4653(10) 0.053(2) Uani 1 1 d . . . . .
H9 H 0.402660 0.441820 0.451312 0.063 Uiso 1 1 calc R U . . .
C10 C 0.4836(3) 0.4492(5) 0.5781(9) 0.0427(19) Uani 1 1 d . . . . .
H10 H 0.457341 0.479047 0.642734 0.051 Uiso 1 1 calc R U . . .
C11 C 0.5551(3) 0.4286(5) 0.5976(8) 0.0321(15) Uani 1 1 d . . . . .
H11 H 0.576855 0.444617 0.675757 0.039 Uiso 1 1 calc R U . . .
C12 C 0.8678(4) 0.2915(5) 0.6094(8) 0.0358(16) Uani 1 1 d . . . . .
H12A H 0.869639 0.311835 0.697905 0.054 Uiso 1 1 calc R U . . .
H12B H 0.908732 0.252456 0.591733 0.054 Uiso 1 1 calc R U . . .
H12C H 0.823930 0.257438 0.595000 0.054 Uiso 1 1 calc R U . . .
C13 C 0.9626(3) 0.4253(4) 0.5272(9) 0.0385(15) Uani 1 1 d . . . . .
H13A H 0.977228 0.465146 0.457473 0.058 Uiso 1 1 calc R U . . .
H13B H 0.993218 0.371611 0.528795 0.058 Uiso 1 1 calc R U . . .
H13C H 0.966883 0.457830 0.607966 0.058 Uiso 1 1 calc R U . . .
C14 C 0.8788(4) 0.3331(5) 0.3478(7) 0.0339(16) Uani 1 1 d . . . . .
H14A H 0.926480 0.305670 0.339594 0.041 Uiso 1 1 calc R U . . .
H14B H 0.842929 0.284319 0.340189 0.041 Uiso 1 1 calc R U . . .
C15 C 0.8674(4) 0.4038(5) 0.2433(8) 0.0405(17) Uani 1 1 d . . . . .
H15A H 0.859869 0.373307 0.160736 0.049 Uiso 1 1 calc R U . . .
H15B H 0.909910 0.442948 0.236096 0.049 Uiso 1 1 calc R U . . .
C16 C 0.7197(4) 0.4128(5) 0.1972(8) 0.0331(15) Uani 1 1 d . . . . .
H16A H 0.714984 0.351353 0.231447 0.050 Uiso 1 1 calc R U . . .
H16B H 0.732349 0.409534 0.107033 0.050 Uiso 1 1 calc R U . . .
H16C H 0.674495 0.444983 0.206557 0.050 Uiso 1 1 calc R U . . .
C17 C 0.8024(4) 0.5686(5) 0.1737(7) 0.0360(16) Uani 1 1 d . . . . .
H17A H 0.757784 0.601848 0.163502 0.054 Uiso 1 1 calc R U . . .
H17B H 0.817866 0.545327 0.091009 0.054 Uiso 1 1 calc R U . . .
H17C H 0.838792 0.609328 0.207821 0.054 Uiso 1 1 calc R U . . .
C18 C 0.6230(3) 0.5957(4) 0.3780(8) 0.0299(14) Uani 1 1 d . . . . .
H18A H 0.636315 0.594062 0.288026 0.045 Uiso 1 1 calc R U . . .
H18B H 0.592802 0.648530 0.393863 0.045 Uiso 1 1 calc R U . . .
H18C H 0.597084 0.540332 0.399800 0.045 Uiso 1 1 calc R U . . .
C19 C 0.7309(3) 0.7172(4) 0.4274(7) 0.0271(13) Uani 1 1 d . . . . .
H19A H 0.766446 0.740129 0.487281 0.041 Uiso 1 1 calc R U . . .
H19B H 0.689682 0.757716 0.427185 0.041 Uiso 1 1 calc R U . . .
H19C H 0.751433 0.714786 0.341981 0.041 Uiso 1 1 calc R U . . .
C20 C 0.6672(3) 0.6321(5) 0.6337(7) 0.0276(13) Uani 1 1 d . . . . .
H20A H 0.643728 0.692097 0.631679 0.033 Uiso 1 1 calc R U . . .
H20B H 0.632100 0.586171 0.660750 0.033 Uiso 1 1 calc R U . . .
C21 C 0.7306(3) 0.6336(4) 0.7252(8) 0.0296(13) Uani 1 1 d . . . . .
H21A H 0.713560 0.635941 0.814084 0.036 Uiso 1 1 calc R U . . .
H21B H 0.760115 0.687892 0.709233 0.036 Uiso 1 1 calc R U . . .
C22 C 0.7448(4) 0.4578(5) 0.8244(8) 0.0354(15) Uani 1 1 d . . . . .
H22A H 0.694607 0.447086 0.805069 0.053 Uiso 1 1 calc R U . . .
H22B H 0.748850 0.488429 0.906619 0.053 Uiso 1 1 calc R U . . .
H22C H 0.769921 0.399717 0.827809 0.053 Uiso 1 1 calc R U . . .
C23 C 0.8660(3) 0.5613(5) 0.7816(8) 0.0379(17) Uani 1 1 d . . . . .
H23A H 0.893265 0.506613 0.801906 0.057 Uiso 1 1 calc R U . . .
H23B H 0.854317 0.593520 0.860186 0.057 Uiso 1 1 calc R U . . .
H23C H 0.894273 0.600724 0.726470 0.057 Uiso 1 1 calc R U . . .

loop_
_atom_site_aniso_label
_atom_site_aniso_U_11
_atom_site_aniso_U_22
_atom_site_aniso_U_33
_atom_site_aniso_U_23
_atom_site_aniso_U_13
_atom_site_aniso_U_12
Ge1 0.0229(3) 0.0195(3) 0.0229(3) 0.0008(3) -0.0003(3) -0.0027(2)
Mn1 0.0183(3) 0.0178(4) 0.0154(4) -0.0005(3) 0.0008(4) -0.0005(3)
P1 0.0212(7) 0.0241(7) 0.0290(9) -0.0002(7) 0.0022(7) 0.0036(5)
P2 0.0334(9) 0.0252(9) 0.0169(8) -0.0020(6) 0.0028(7) -0.0044(7)
P3 0.0217(7) 0.0175(7) 0.0208(7) 0.0020(6) -0.0007(6) -0.0019(6)
P4 0.0249(8) 0.0216(8) 0.0157(7) -0.0003(6) -0.0002(6) -0.0007(6)
N1 0.017(6) 0.023(6) 0.041(9) -0.007(6) 0.007(5) 0.001(6)
N1A 0.017(6) 0.023(6) 0.041(9) -0.007(6) 0.007(5) 0.001(6)
C1 0.022(3) 0.030(3) 0.016(3) 0.001(3) 0.000(2) 0.003(2)
C2 0.018(3) 0.027(4) 0.033(3) -0.001(3) -0.001(3) -0.005(3)
C2A 0.018(3) 0.027(4) 0.033(3) -0.001(3) -0.001(3) -0.005(3)
C3 0.064(8) 0.066(9) 0.060(8) -0.028(7) 0.030(6) -0.033(7)
C3A 0.047(6) 0.047(7) 0.099(10) 0.038(8) -0.046(7) -0.034(5)
C4 0.047(6) 0.047(7) 0.099(10) 0.038(8) -0.046(7) -0.034(5)
C4A 0.037(6) 0.042(6) 0.085(9) -0.010(7) 0.011(6) -0.007(5)
C5 0.037(6) 0.042(6) 0.085(9) -0.010(7) 0.011(6) -0.007(5)
C5A 0.064(8) 0.066(9) 0.060(8) -0.028(7) 0.030(6) -0.033(7)
C6 0.025(3) 0.027(3) 0.036(4) 0.004(3) -0.001(3) -0.011(2)
C7 0.038(4) 0.030(4) 0.042(4) 0.008(3) -0.012(3) -0.014(3)
C8 0.037(4) 0.044(5) 0.062(5) 0.018(4) -0.020(4) -0.019(3)
C9 0.020(3) 0.054(5) 0.085(6) 0.019(5) -0.009(4) -0.011(3)
C10 0.024(3) 0.041(5) 0.063(5) 0.017(4) 0.012(3) 0.001(3)
C11 0.021(3) 0.032(4) 0.043(4) 0.011(3) 0.002(3) -0.006(3)
C12 0.038(4) 0.023(4) 0.046(4) 0.007(3) 0.001(3) 0.003(3)
C13 0.021(3) 0.037(4) 0.057(4) 0.003(4) 0.001(3) 0.004(2)
C14 0.037(4) 0.030(4) 0.035(4) -0.012(3) 0.004(3) 0.010(3)
C15 0.047(4) 0.051(5) 0.024(3) -0.010(3) 0.013(3) 0.005(3)
C16 0.047(4) 0.030(4) 0.022(3) -0.004(3) -0.007(3) -0.007(3)
C17 0.054(4) 0.035(4) 0.019(3) -0.001(3) 0.002(3) -0.013(3)
C18 0.026(3) 0.028(3) 0.035(3) 0.004(3) -0.004(3) -0.001(3)
C19 0.027(3) 0.022(3) 0.032(3) 0.003(3) 0.000(2) 0.000(3)
C20 0.025(3) 0.027(3) 0.031(3) -0.001(3) 0.006(3) 0.005(3)
C21 0.038(3) 0.027(3) 0.024(3) -0.004(3) 0.002(3) 0.000(3)
C22 0.047(4) 0.037(4) 0.022(3) 0.005(3) 0.002(3) -0.006(3)
C23 0.036(4) 0.050(5) 0.028(3) -0.003(3) -0.007(3) -0.004(3)

loop_
_atom_type_symbol
_atom_type_description
_atom_type_scat_dispersion_real
_atom_type_scat_dispersion_imag
_atom_type_scat_source
C C 0.0033 0.0016 'International Tables Vol C Tables 4.2.6.8 and 6.1.1.4'
H H 0.0000 0.0000 'International Tables Vol C Tables 4.2.6.8 and 6.1.1.4'
Ge Ge 0.1547 1.8001 'International Tables Vol C Tables 4.2.6.8 and 6.1.1.4'
Mn Mn 0.3368 0.7283 'International Tables Vol C Tables 4.2.6.8 and 6.1.1.4'
N N 0.0061 0.0033 'International Tables Vol C Tables 4.2.6.8 and 6.1.1.4'
P P 0.1023 0.0942 'International Tables Vol C Tables 4.2.6.8 and 6.1.1.4'

loop_
_geom_angle_atom_site_label_1
_geom_angle_atom_site_label_2
_geom_angle_atom_site_label_3
_geom_angle
_geom_angle_site_symmetry_1
_geom_angle_site_symmetry_3
_geom_angle_publ_flag
H1A Ge1 H1B 103(4) . . ?
Mn1 Ge1 H1A 113(3) . . ?
Mn1 Ge1 H1B 114(2) . . ?
C6 Ge1 H1A 100(3) . . ?
C6 Ge1 H1B 100(2) . . ?
C6 Ge1 Mn1 123.45(16) . . ?
P1 Mn1 Ge1 85.75(6) . . ?
P1 Mn1 P4 96.59(7) . . ?
P2 Mn1 Ge1 91.50(5) . . ?
P2 Mn1 P1 85.72(7) . . ?
P2 Mn1 P3 92.62(7) . . ?
P2 Mn1 P4 176.50(8) . . ?
P3 Mn1 Ge1 94.77(6) . . ?
P3 Mn1 P1 178.28(7) . . ?
P3 Mn1 P4 85.05(6) . . ?
P4 Mn1 Ge1 91.30(5) . . ?
C1 Mn1 Ge1 176.05(18) . . ?
C1 Mn1 P1 90.44(18) . . ?
C1 Mn1 P2 89.23(19) . . ?
C1 Mn1 P3 89.08(19) . . ?
C1 Mn1 P4 88.13(19) . . ?
C12 P1 Mn1 125.0(2) . . ?
C12 P1 C14 100.2(3) . . ?
C13 P1 Mn1 118.8(2) . . ?
C13 P1 C12 99.4(3) . . ?
C13 P1 C14 99.5(3) . . ?
C14 P1 Mn1 109.8(2) . . ?
C15 P2 Mn1 109.4(2) . . ?
C16 P2 Mn1 123.6(2) . . ?
C16 P2 C15 100.6(3) . . ?
C16 P2 C17 99.0(3) . . ?
C17 P2 Mn1 120.5(2) . . ?
C17 P2 C15 99.7(3) . . ?
C18 P3 Mn1 125.5(2) . . ?
C18 P3 C20 102.6(3) . . ?
C19 P3 Mn1 118.0(2) . . ?
C19 P3 C18 98.0(3) . . ?
C19 P3 C20 98.4(3) . . ?
C20 P3 Mn1 110.3(2) . . ?
C21 P4 Mn1 109.2(2) . . ?
C22 P4 Mn1 125.5(2) . . ?
C22 P4 C21 98.9(3) . . ?
C23 P4 Mn1 119.9(2) . . ?
C23 P4 C21 100.2(3) . . ?
C23 P4 C22 98.8(3) . . ?
C1 N1 C2 162(2) . . ?
C1 N1A C2A 168(2) . . ?
N1 C1 Mn1 169.2(11) . . ?
N1A C1 Mn1 172.1(12) . . ?
N1 C2 C3 112.3(14) . . ?
N1 C2 C4 106.6(15) . . ?
N1 C2 C5 106.2(9) . . ?
C3 C2 C4 110.5(2) . . ?
C5 C2 C3 110.5(2) . . ?
C5 C2 C4 110.5(2) . . ?
N1A C2A C3A 106.4(16) . . ?
N1A C2A C4A 104.6(11) . . ?
N1A C2A C5A 114.0(12) . . ?
C3A C2A C4A 110.5(2) . . ?
C5A C2A C3A 110.5(2) . . ?
C5A C2A C4A 110.5(2) . . ?
C2 C3 H3A 109.5 . . ?
C2 C3 H3B 109.5 . . ?
C2 C3 H3C 109.5 . . ?
H3A C3 H3B 109.5 . . ?
H3A C3 H3C 109.5 . . ?
H3B C3 H3C 109.5 . . ?
C2A C3A H3AA 109.5 . . ?
C2A C3A H3AB 109.5 . . ?
C2A C3A H3AC 109.5 . . ?
H3AA C3A H3AB 109.5 . . ?
H3AA C3A H3AC 109.5 . . ?
H3AB C3A H3AC 109.5 . . ?
C2 C4 H4A 109.5 . . ?
C2 C4 H4B 109.5 . . ?
C2 C4 H4C 109.5 . . ?
H4A C4 H4B 109.5 . . ?
H4A C4 H4C 109.5 . . ?
H4B C4 H4C 109.5 . . ?
C2A C4A H4AA 109.5 . . ?
C2A C4A H4AB 109.5 . . ?
C2A C4A H4AC 109.5 . . ?
H4AA C4A H4AB 109.5 . . ?
H4AA C4A H4AC 109.5 . . ?
H4AB C4A H4AC 109.5 . . ?
C2 C5 H5A 109.5 . . ?
C2 C5 H5B 109.5 . . ?
C2 C5 H5C 109.5 . . ?
H5A C5 H5B 109.5 . . ?
H5A C5 H5C 109.5 . . ?
H5B C5 H5C 109.5 . . ?
C2A C5A H5AA 109.5 . . ?
C2A C5A H5AB 109.5 . . ?
C2A C5A H5AC 109.5 . . ?
H5AA C5A H5AB 109.5 . . ?
H5AA C5A H5AC 109.5 . . ?
H5AB C5A H5AC 109.5 . . ?
C7 C6 Ge1 121.0(5) . . ?
C11 C6 Ge1 121.1(5) . . ?
C11 C6 C7 117.5(6) . . ?
C6 C7 H7 119.6 . . ?
C6 C7 C8 120.7(7) . . ?
C8 C7 H7 119.6 . . ?
C7 C8 H8 119.7 . . ?
C9 C8 C7 120.6(7) . . ?
C9 C8 H8 119.7 . . ?
C8 C9 H9 120.2 . . ?
C8 C9 C10 119.6(7) . . ?
C10 C9 H9 120.2 . . ?
C9 C10 H10 119.9 . . ?
C9 C10 C11 120.2(7) . . ?
C11 C10 H10 119.9 . . ?
C6 C11 C10 121.3(7) . . ?
C6 C11 H11 119.3 . . ?
C10 C11 H11 119.3 . . ?
P1 C12 H12A 109.5 . . ?
P1 C12 H12B 109.5 . . ?
P1 C12 H12C 109.5 . . ?
H12A C12 H12B 109.5 . . ?
H12A C12 H12C 109.5 . . ?
H12B C12 H12C 109.5 . . ?
P1 C13 H13A 109.5 . . ?
P1 C13 H13B 109.5 . . ?
P1 C13 H13C 109.5 . . ?
H13A C13 H13B 109.5 . . ?
H13A C13 H13C 109.5 . . ?
H13B C13 H13C 109.5 . . ?
P1 C14 H14A 110.1 . . ?
P1 C14 H14B 110.1 . . ?
H14A C14 H14B 108.4 . . ?
C15 C14 P1 108.2(4) . . ?
C15 C14 H14A 110.1 . . ?
C15 C14 H14B 110.1 . . ?
P2 C15 H15A 109.9 . . ?
P2 C15 H15B 109.9 . . ?
C14 C15 P2 108.9(4) . . ?
C14 C15 H15A 109.9 . . ?
C14 C15 H15B 109.9 . . ?
H15A C15 H15B 108.3 . . ?
P2 C16 H16A 109.5 . . ?
P2 C16 H16B 109.5 . . ?
P2 C16 H16C 109.5 . . ?
H16A C16 H16B 109.5 . . ?
H16A C16 H16C 109.5 . . ?
H16B C16 H16C 109.5 . . ?
P2 C17 H17A 109.5 . . ?
P2 C17 H17B 109.5 . . ?
P2 C17 H17C 109.5 . . ?
H17A C17 H17B 109.5 . . ?
H17A C17 H17C 109.5 . . ?
H17B C17 H17C 109.5 . . ?
P3 C18 H18A 109.5 . . ?
P3 C18 H18B 109.5 . . ?
P3 C18 H18C 109.5 . . ?
H18A C18 H18B 109.5 . . ?
H18A C18 H18C 109.5 . . ?
H18B C18 H18C 109.5 . . ?
P3 C19 H19A 109.5 . . ?
P3 C19 H19B 109.5 . . ?
P3 C19 H19C 109.5 . . ?
H19A C19 H19B 109.5 . . ?
H19A C19 H19C 109.5 . . ?
H19B C19 H19C 109.5 . . ?
P3 C20 H20A 110.4 . . ?
P3 C20 H20B 110.4 . . ?
H20A C20 H20B 108.6 . . ?
C21 C20 P3 106.5(4) . . ?
C21 C20 H20A 110.4 . . ?
C21 C20 H20B 110.4 . . ?
P4 C21 H21A 110.0 . . ?
P4 C21 H21B 110.0 . . ?
C20 C21 P4 108.7(4) . . ?
C20 C21 H21A 110.0 . . ?
C20 C21 H21B 110.0 . . ?
H21A C21 H21B 108.3 . . ?
P4 C22 H22A 109.5 . . ?
P4 C22 H22B 109.5 . . ?
P4 C22 H22C 109.5 . . ?
H22A C22 H22B 109.5 . . ?
H22A C22 H22C 109.5 . . ?
H22B C22 H22C 109.5 . . ?
P4 C23 H23A 109.5 . . ?
P4 C23 H23B 109.5 . . ?
P4 C23 H23C 109.5 . . ?
H23A C23 H23B 109.5 . . ?
H23A C23 H23C 109.5 . . ?
H23B C23 H23C 109.5 . . ?

loop_
_geom_bond_atom_site_label_1
_geom_bond_atom_site_label_2
_geom_bond_distance
_geom_bond_site_symmetry_2
_geom_bond_publ_flag
Ge1 H1A 1.51(9) . ?
Ge1 H1B 1.66(6) . ?
Ge1 Mn1 2.4896(12) . ?
Ge1 C6 2.007(5) . ?
Mn1 P1 2.2309(18) . ?
Mn1 P2 2.2259(19) . ?
Mn1 P3 2.2307(18) . ?
Mn1 P4 2.2346(19) . ?
Mn1 C1 1.813(6) . ?
P1 C12 1.837(7) . ?
P1 C13 1.836(6) . ?
P1 C14 1.852(6) . ?
P2 C15 1.850(7) . ?
P2 C16 1.828(6) . ?
P2 C17 1.840(7) . ?
P3 C18 1.830(6) . ?
P3 C19 1.828(6) . ?
P3 C20 1.846(6) . ?
P4 C21 1.859(7) . ?
P4 C22 1.840(7) . ?
P4 C23 1.829(6) . ?
N1 C1 1.205(9) . ?
N1 C2 1.441(8) . ?
N1A C1 1.207(9) . ?
N1A C2A 1.444(8) . ?
C2 C3 1.505(3) . ?
C2 C4 1.505(3) . ?
C2 C5 1.505(3) . ?
C2A C3A 1.505(3) . ?
C2A C4A 1.505(3) . ?
C2A C5A 1.505(3) . ?
C3 H3A 0.9800 . ?
C3 H3B 0.9800 . ?
C3 H3C 0.9800 . ?
C3A H3AA 0.9800 . ?
C3A H3AB 0.9800 . ?
C3A H3AC 0.9800 . ?
C4 H4A 0.9800 . ?
C4 H4B 0.9800 . ?
C4 H4C 0.9800 . ?
C4A H4AA 0.9800 . ?
C4A H4AB 0.9800 . ?
C4A H4AC 0.9800 . ?
C5 H5A 0.9800 . ?
C5 H5B 0.9800 . ?
C5 H5C 0.9800 . ?
C5A H5AA 0.9800 . ?
C5A H5AB 0.9800 . ?
C5A H5AC 0.9800 . ?
C6 C7 1.399(9) . ?
C6 C11 1.393(9) . ?
C7 H7 0.9500 . ?
C7 C8 1.402(10) . ?
C8 H8 0.9500 . ?
C8 C9 1.372(12) . ?
C9 H9 0.9500 . ?
C9 C10 1.378(11) . ?
C10 H10 0.9500 . ?
C10 C11 1.396(9) . ?
C11 H11 0.9500 . ?
C12 H12A 0.9800 . ?
C12 H12B 0.9800 . ?
C12 H12C 0.9800 . ?
C13 H13A 0.9800 . ?
C13 H13B 0.9800 . ?
C13 H13C 0.9800 . ?
C14 H14A 0.9900 . ?
C14 H14B 0.9900 . ?
C14 C15 1.531(10) . ?
C15 H15A 0.9900 . ?
C15 H15B 0.9900 . ?
C16 H16A 0.9800 . ?
C16 H16B 0.9800 . ?
C16 H16C 0.9800 . ?
C17 H17A 0.9800 . ?
C17 H17B 0.9800 . ?
C17 H17C 0.9800 . ?
C18 H18A 0.9800 . ?
C18 H18B 0.9800 . ?
C18 H18C 0.9800 . ?
C19 H19A 0.9800 . ?
C19 H19B 0.9800 . ?
C19 H19C 0.9800 . ?
C20 H20A 0.9900 . ?
C20 H20B 0.9900 . ?
C20 C21 1.535(8) . ?
C21 H21A 0.9900 . ?
C21 H21B 0.9900 . ?
C22 H22A 0.9800 . ?
C22 H22B 0.9800 . ?
C22 H22C 0.9800 . ?
C23 H23A 0.9800 . ?
C23 H23B 0.9800 . ?
C23 H23C 0.9800 . ?

loop_
_geom_torsion_atom_site_label_1
_geom_torsion_atom_site_label_2
_geom_torsion_atom_site_label_3
_geom_torsion_atom_site_label_4
_geom_torsion
_geom_torsion_site_symmetry_1
_geom_torsion_site_symmetry_2
_geom_torsion_site_symmetry_3
_geom_torsion_site_symmetry_4
_geom_torsion_publ_flag
Ge1 C6 C7 C8 -171.4(5) . . . . ?
Ge1 C6 C11 C10 171.6(5) . . . . ?
Mn1 P1 C14 C15 36.2(5) . . . . ?
Mn1 P2 C15 C14 37.5(5) . . . . ?
Mn1 P3 C20 C21 40.3(5) . . . . ?
Mn1 P4 C21 C20 37.8(5) . . . . ?
P1 Mn1 C1 N1 -146(10) . . . . ?
P1 C14 C15 P2 -45.6(6) . . . . ?
P2 Mn1 C1 N1 129(10) . . . . ?
P3 Mn1 C1 N1 36(10) . . . . ?
P3 C20 C21 P4 -47.9(5) . . . . ?
P4 Mn1 C1 N1 -49(10) . . . . ?
C1 N1 C2 C3 35(11) . . . . ?
C1 N1 C2 C4 -86(10) . . . . ?
C1 N1 C2 C5 156(10) . . . . ?
C1 N1A C2A C3A -107(15) . . . . ?
C1 N1A C2A C4A 136(15) . . . . ?
C1 N1A C2A C5A 15(16) . . . . ?
C2 N1 C1 Mn1 -164(2) . . . . ?
C6 C7 C8 C9 -0.5(10) . . . . ?
C7 C6 C11 C10 -1.7(9) . . . . ?
C7 C8 C9 C10 -1.2(11) . . . . ?
C8 C9 C10 C11 1.5(11) . . . . ?
C9 C10 C11 C6 0.0(11) . . . . ?
C11 C6 C7 C8 2.0(9) . . . . ?
C12 P1 C14 C15 169.4(5) . . . . ?
C13 P1 C14 C15 -89.2(5) . . . . ?
C16 P2 C15 C14 -94.0(5) . . . . ?
C17 P2 C15 C14 164.8(5) . . . . ?
C18 P3 C20 C21 176.0(4) . . . . ?
C19 P3 C20 C21 -83.8(5) . . . . ?
C22 P4 C21 C20 -94.7(5) . . . . ?
C23 P4 C21 C20 164.7(5) . . . . ?
